data_8106750
loop_
_publ_author_name
'Wan-Ming, Xiong'
'Jing, Chen'
'Da-Yong, Peng'
'Xu-Liang, Nie'
'Huang, Chang-gan'

_publ_section_title
;
 Crystal structure of
 1,1&#x2032;-butanebis(3-methyl-1H-imidazol-3-ium)bis(hexafluorophosphate),
 C12H20F12N4P2
;
_journal_issue 6
_journal_name_full 'Zeitschrift f\"ur Kristallographie - New Crystal Structures'
_journal_page_first 1007
_journal_page_last 1008
_journal_paper_doi 10.1515/ncrs-2017-0135
_journal_volume 232
_journal_year 2017
_chemical_formula_moiety 'C12 H20 F12 N4 P2'
_chemical_formula_sum 'C12 H20 F12 N4 P2'
_chemical_formula_weight 510.26
_space_group_crystal_system triclinic
_space_group_IT_number 2
_space_group_name_Hall '-P 1'
_space_group_name_H-M_alt 'P -1'
_atom_sites_solution_hydrogens geom
_cell_angle_alpha 90.198(5)
_cell_angle_beta 106.496(5)
_cell_angle_gamma 113.042(5)
_cell_formula_units_Z 1
_cell_length_a 7.388(4)
_cell_length_b 8.499(4)
_cell_length_c 9.347(4)
_cell_measurement_reflns_used 2411
_cell_measurement_temperature 296(2)
_cell_measurement_theta_max 28.95
_cell_measurement_theta_min 2.63
_cell_volume 513.5(4)
_computing_structure_refinement 'SHELXL-2014/7 (Sheldrick, 2014)'
_diffrn_ambient_temperature 296(2)
_diffrn_measured_fraction_theta_full 0.994
_diffrn_measured_fraction_theta_max 0.992
_diffrn_measurement_device_type 'Bruker APEX-II CCD'
_diffrn_measurement_method '\f and \w scans'
_diffrn_radiation_monochromator graphite
_diffrn_radiation_source 'fine-focus sealed tube'
_diffrn_radiation_type MoK\a
_diffrn_radiation_wavelength 0.71073
_diffrn_reflns_av_R_equivalents 0.0181
_diffrn_reflns_av_unetI/netI 0.0235
_diffrn_reflns_Laue_measured_fraction_full 0.994
_diffrn_reflns_Laue_measured_fraction_max 0.992
_diffrn_reflns_limit_h_max 8
_diffrn_reflns_limit_h_min -8
_diffrn_reflns_limit_k_max 10
_diffrn_reflns_limit_k_min -10
_diffrn_reflns_limit_l_max 11
_diffrn_reflns_limit_l_min -10
_diffrn_reflns_number 3943
_diffrn_reflns_point_group_measured_fraction_full 0.994
_diffrn_reflns_point_group_measured_fraction_max 0.992
_diffrn_reflns_theta_full 25.242
_diffrn_reflns_theta_max 25.495
_diffrn_reflns_theta_min 2.627
_exptl_absorpt_coefficient_mu 0.325
_exptl_absorpt_correction_T_max 0.9102
_exptl_absorpt_correction_T_min 0.8438
_exptl_absorpt_correction_type multi-scan
_exptl_absorpt_process_details SADABS
_exptl_crystal_colour COLORLESS
_exptl_crystal_density_diffrn 1.650
_exptl_crystal_description BLOCK
_exptl_crystal_F_000 258
_exptl_crystal_size_max 0.220
_exptl_crystal_size_mid 0.200
_exptl_crystal_size_min 0.120
_refine_diff_density_max 0.678
_refine_diff_density_min -0.443
_refine_diff_density_rms 0.066
_refine_ls_extinction_coef 0.026(10)
_refine_ls_extinction_expression Fc^*^=kFc[1+0.001xFc^2^\l^3^/sin(2\q)]^-1/4^
_refine_ls_extinction_method 'SHELXL-2014/7 (Sheldrick 2014'
_refine_ls_goodness_of_fit_ref 1.081
_refine_ls_hydrogen_treatment constr
_refine_ls_matrix_type full
_refine_ls_number_parameters 138
_refine_ls_number_reflns 1902
_refine_ls_number_restraints 0
_refine_ls_restrained_S_all 1.081
_refine_ls_R_factor_all 0.0717
_refine_ls_R_factor_gt 0.0652
_refine_ls_shift/su_max 0.000
_refine_ls_shift/su_mean 0.000
_refine_ls_structure_factor_coef Fsqd
_refine_ls_weighting_details 'w=1/[\s^2^(Fo^2^)+(0.1078P)^2^+0.4912P] where P=(Fo^2^+2Fc^2^)/3'
_refine_ls_weighting_scheme calc
_refine_ls_wR_factor_gt 0.1938
_refine_ls_wR_factor_ref 0.2037
_reflns_Friedel_coverage 0.000
_reflns_Friedel_fraction_full .
_reflns_Friedel_fraction_max .
_reflns_number_gt 1652
_reflns_number_total 1902
_reflns_threshold_expression 'I > 2\s(I)'
_cod_data_source_file suppl_ncrs-2017-0135_suppl.cif
_cod_data_source_block 3150_0m
_cod_original_cell_volume 513.4(4)
_cod_database_code 8106750
_shelx_space_group_comment
;
The symmetry employed for this shelxl refinement is uniquely defined
by the following loop, which should always be used as a source of
symmetry information in preference to the above space-group names.
They are only intended as comments.
;
_shelx_estimated_absorpt_t_min 0.844
_shelx_estimated_absorpt_t_max 0.910
_publcif_info_exptl_table_max_cols 4
_publcif_info_exptl_table_use_headnotes n

loop_
_space_group_symop_operation_xyz
'x, y, z'
'-x, -y, -z'

loop_
_atom_site_label
_atom_site_type_symbol
_atom_site_fract_x
_atom_site_fract_y
_atom_site_fract_z
_atom_site_U_iso_or_equiv
_atom_site_adp_type
_atom_site_occupancy
_atom_site_site_symmetry_order
_atom_site_calc_flag
_atom_site_refinement_flags_posn
_atom_site_refinement_flags_adp
_atom_site_refinement_flags_occupancy
_atom_site_disorder_assembly
_atom_site_disorder_group
P1 P 0.41723(14) 0.25954(11) 0.71920(9) 0.0541(4) Uani 1 1 d . . . . .
F1 F 0.4215(6) 0.1032(4) 0.8039(4) 0.1337(15) Uani 1 1 d . . . . .
F2 F 0.4080(7) 0.4167(4) 0.6365(4) 0.1322(14) Uani 1 1 d . . . . .
F3 F 0.4754(6) 0.3674(4) 0.8758(3) 0.1096(11) Uani 1 1 d . . . . .
F4 F 0.3621(5) 0.1575(4) 0.5596(3) 0.1047(11) Uani 1 1 d . . . . .
F5 F 0.6543(5) 0.3271(6) 0.7406(4) 0.1254(14) Uani 1 1 d . . . . .
F6 F 0.1799(5) 0.1942(7) 0.6945(4) 0.1503(18) Uani 1 1 d . . . . .
N1 N 1.0245(4) 0.2575(4) 0.1802(3) 0.0535(7) Uani 1 1 d . . . . .
N2 N 0.8571(4) 0.2861(4) 0.3243(3) 0.0542(7) Uani 1 1 d . . . . .
C1 C 1.0056(5) 0.2416(4) 0.3156(4) 0.0562(8) Uani 1 1 d . . . . .
H1 H 1.0845 0.2048 0.3929 0.067 Uiso 1 1 calc R U . . .
C2 C 0.8804(6) 0.3131(5) 0.0986(4) 0.0646(10) Uani 1 1 d . . . . .
H2 H 0.8590 0.3344 -0.0010 0.077 Uiso 1 1 calc R U . . .
C3 C 0.7763(6) 0.3310(5) 0.1886(4) 0.0634(9) Uani 1 1 d . . . . .
H3 H 0.6689 0.3673 0.1635 0.076 Uiso 1 1 calc R U . . .
C4 C 0.7815(8) 0.2785(6) 0.4550(5) 0.0796(12) Uani 1 1 d . . . . .
H4A H 0.6591 0.1744 0.4402 0.119 Uiso 1 1 calc R U . . .
H4B H 0.7496 0.3763 0.4658 0.119 Uiso 1 1 calc R U . . .
H4C H 0.8864 0.2801 0.5443 0.119 Uiso 1 1 calc R U . . .
C5 C 1.1740(6) 0.2197(5) 0.1257(5) 0.0743(12) Uani 1 1 d . . . . .
H5A H 1.3022 0.2521 0.2075 0.089 Uiso 1 1 calc R U . . .
H5B H 1.2038 0.2894 0.0465 0.089 Uiso 1 1 calc R U . . .
C6 C 1.0968(6) 0.0327(5) 0.0662(5) 0.0689(11) Uani 1 1 d . . . . .
H6A H 1.2048 0.0159 0.0375 0.083 Uiso 1 1 calc R U . . .
H6B H 1.0710 -0.0361 0.1467 0.083 Uiso 1 1 calc R U . . .

loop_
_atom_site_aniso_label
_atom_site_aniso_U_11
_atom_site_aniso_U_22
_atom_site_aniso_U_33
_atom_site_aniso_U_23
_atom_site_aniso_U_13
_atom_site_aniso_U_12
P1 0.0581(6) 0.0517(6) 0.0483(6) 0.0035(4) 0.0155(4) 0.0188(4)
F4 0.122(2) 0.117(2) 0.0686(17) -0.0272(16) 0.0035(15) 0.061(2)
F3 0.155(3) 0.118(2) 0.0603(16) -0.0102(15) 0.0255(16) 0.066(2)
F2 0.199(4) 0.080(2) 0.093(2) 0.0267(17) 0.010(2) 0.056(2)
F5 0.0670(18) 0.205(4) 0.086(2) 0.009(2) 0.0253(15) 0.036(2)
F1 0.165(3) 0.0680(18) 0.116(3) 0.0294(17) -0.007(2) 0.029(2)
F6 0.068(2) 0.248(5) 0.124(3) 0.041(3) 0.0342(18) 0.051(3)
C1 0.058(2) 0.0562(19) 0.0490(18) -0.0038(14) 0.0077(15) 0.0244(16)
C2 0.070(2) 0.066(2) 0.055(2) 0.0133(17) 0.0212(17) 0.0244(19)
C6 0.055(2) 0.071(2) 0.081(3) -0.0100(19) 0.0261(19) 0.0218(18)
C3 0.060(2) 0.066(2) 0.067(2) 0.0113(18) 0.0156(17) 0.0321(18)
C5 0.050(2) 0.070(2) 0.094(3) -0.017(2) 0.033(2) 0.0092(17)
C4 0.104(3) 0.080(3) 0.075(3) 0.009(2) 0.051(2) 0.042(2)
N1 0.0470(15) 0.0483(15) 0.0582(16) -0.0059(12) 0.0181(12) 0.0112(12)
N2 0.0587(17) 0.0505(15) 0.0559(16) 0.0014(12) 0.0220(13) 0.0221(13)

loop_
_atom_type_symbol
_atom_type_description
_atom_type_scat_dispersion_real
_atom_type_scat_dispersion_imag
_atom_type_scat_source
C C 0.0033 0.0016 'International Tables Vol C Tables 4.2.6.8 and 6.1.1.4'
H H 0.0000 0.0000 'International Tables Vol C Tables 4.2.6.8 and 6.1.1.4'
F F 0.0171 0.0103 'International Tables Vol C Tables 4.2.6.8 and 6.1.1.4'
P P 0.1023 0.0942 'International Tables Vol C Tables 4.2.6.8 and 6.1.1.4'
N N 0.0061 0.0033 'International Tables Vol C Tables 4.2.6.8 and 6.1.1.4'

loop_
_geom_angle_atom_site_label_1
_geom_angle_atom_site_label_2
_geom_angle_atom_site_label_3
_geom_angle
_geom_angle_site_symmetry_1
_geom_angle_site_symmetry_3
F1 P1 F2 178.2(2) . .
F1 P1 F6 90.2(2) . .
F2 P1 F6 88.4(3) . .
F1 P1 F5 91.0(2) . .
F2 P1 F5 90.4(2) . .
F6 P1 F5 178.7(2) . .
F1 P1 F3 88.6(2) . .
F2 P1 F3 90.42(19) . .
F6 P1 F3 92.7(2) . .
F5 P1 F3 87.9(2) . .
F1 P1 F4 93.28(19) . .
F2 P1 F4 87.73(19) . .
F6 P1 F4 88.1(2) . .
F5 P1 F4 91.28(19) . .
F3 P1 F4 177.96(18) . .
N1 C1 N2 109.0(3) . .
C3 C2 N1 107.2(3) . .
C6 C6 C5 114.6(5) 2_755 .
C2 C3 N2 107.0(3) . .
N1 C5 C6 113.0(3) . .
C1 N1 C2 108.2(3) . .
C1 N1 C5 125.7(3) . .
C2 N1 C5 126.1(3) . .
C1 N2 C3 108.5(3) . .
C1 N2 C4 125.9(3) . .
C3 N2 C4 125.5(3) . .

loop_
_geom_bond_atom_site_label_1
_geom_bond_atom_site_label_2
_geom_bond_distance
_geom_bond_site_symmetry_2
P1 F1 1.555(3) .
P1 F2 1.560(3) .
P1 F6 1.563(3) .
P1 F5 1.565(3) .
P1 F3 1.579(3) .
P1 F4 1.585(3) .
C1 N1 1.314(5) .
C1 N2 1.315(4) .
C2 C3 1.334(5) .
C2 N1 1.368(5) .
C6 C6 1.501(8) 2_755
C6 C5 1.505(6) .
C3 N2 1.365(5) .
C5 N1 1.477(4) .
C4 N2 1.473(5) .

loop_
_geom_hbond_atom_site_label_D
_geom_hbond_atom_site_label_H
_geom_hbond_atom_site_label_A
_geom_hbond_distance_DH
_geom_hbond_distance_HA
_geom_hbond_distance_DA
_geom_hbond_angle_DHA
_geom_hbond_site_symmetry_A
C4 H4C F6 0.96 2.59 3.480(7) 153.8 1_655
C4 H4B F2 0.96 2.52 3.402(6) 152.8 2_666
C2 H2 F5 0.93 2.44 3.314(5) 155.8 1_554
C1 H1 F4 0.93 2.37 3.275(5) 163.4 1_655

loop_
_publcif_info_datablock.id
_publcif_info_datablock.publ_exptl
_publcif_info_datablock.publ_geom
_publcif_info_datablock.structure
{3ac30dfa-75c4-4a45-9f18-af898ed6a3da} ? ? ?
{9b9d3ac3-4952-44fb-b7be-69c9f02b4251} y y y

loop_
_publcif_info_exptl_table_extra_item
sin_theta_over_lambda_max

loop_
_publcif_info_tables.block_id
_publcif_info_tables.reference_item
{3ac30dfa-75c4-4a45-9f18-af898ed6a3da} '_publcif_info_datablock.publ_exptl'

loop_
_publcif_info_cif.paper_type
EX
